data_2205794
loop_
_publ_author_name
'Xu, Liang-Zhong'
'Li, Kai'
'Song, Hai-Bin'
'Huang, Yong-Wei'
'Zhou, Kai'

_publ_section_title
;
 (<i>Z</i>)-3-Phenyl-2-(propan-2-ylidenehydrazono)thiazolidin-4-one
;
_journal_issue 5
_journal_name_full 'Acta Crystallographica Section E'
_journal_page_first o1417
_journal_page_last o1418
_journal_paper_doi 10.1107/S1600536805011815
_journal_volume 61
_journal_year 2005
_chemical_formula_moiety 'C12 H13 N3 O S'
_chemical_formula_sum 'C12 H13 N3 O S'
_chemical_formula_weight 247.31
_chemical_name_systematic
;
(Z)-2-(2-(propan-2-ylidene)hydrazono)-3-phenylthiazolidin-4-one
;
_space_group_IT_number 14
_symmetry_cell_setting monoclinic
_symmetry_space_group_name_Hall '-P 2ybc'
_symmetry_space_group_name_H-M 'P 1 21/c 1'
_atom_sites_solution_hydrogens geom
_atom_sites_solution_primary direct
_atom_sites_solution_secondary difmap
_audit_creation_method SHELXL-97
_cell_angle_alpha 90.00
_cell_angle_beta 90.685(9)
_cell_angle_gamma 90.00
_cell_formula_units_Z 4
_cell_length_a 16.859(9)
_cell_length_b 5.667(3)
_cell_length_c 12.580(7)
_cell_measurement_reflns_used 1528
_cell_measurement_temperature 293(2)
_cell_measurement_theta_max 22.43
_cell_measurement_theta_min 2.42
_cell_volume 1201.8(11)
_computing_cell_refinement 'SAINT (Bruker, 1999)'
_computing_data_collection 'SMART (Bruker, 1998)'
_computing_data_reduction SAINT
_computing_molecular_graphics 'SHELXTL (Bruker, 1999)'
_computing_publication_material SHELXTL
_computing_structure_refinement 'SHELXL97 (Sheldrick, 1997)'
_computing_structure_solution 'SHELXS97 (Sheldrick, 1997)'
_diffrn_ambient_temperature 293(2)
_diffrn_measured_fraction_theta_full 0.998
_diffrn_measured_fraction_theta_max 0.998
_diffrn_measurement_device_type 'Bruker SMART CCD area-detector'
_diffrn_measurement_method '\f and \w scans'
_diffrn_radiation_monochromator graphite
_diffrn_radiation_source 'fine-focus sealed tube'
_diffrn_radiation_type MoK\a
_diffrn_radiation_wavelength 0.71073
_diffrn_reflns_av_R_equivalents 0.0748
_diffrn_reflns_av_sigmaI/netI 0.0883
_diffrn_reflns_limit_h_max 11
_diffrn_reflns_limit_h_min -20
_diffrn_reflns_limit_k_max 6
_diffrn_reflns_limit_k_min -6
_diffrn_reflns_limit_l_max 14
_diffrn_reflns_limit_l_min -14
_diffrn_reflns_number 6139
_diffrn_reflns_theta_full 25.01
_diffrn_reflns_theta_max 25.01
_diffrn_reflns_theta_min 2.42
_diffrn_standards_decay_% 0
_diffrn_standards_number 0
_exptl_absorpt_coefficient_mu 0.256
_exptl_absorpt_correction_T_max 0.970
_exptl_absorpt_correction_T_min 0.950
_exptl_absorpt_correction_type multi-scan
_exptl_absorpt_process_details '(SADABS; Sheldrick, 1996)'
_exptl_crystal_colour yellow
_exptl_crystal_density_diffrn 1.367
_exptl_crystal_density_method 'not measured'
_exptl_crystal_description block
_exptl_crystal_F_000 520
_exptl_crystal_size_max 0.18
_exptl_crystal_size_mid 0.16
_exptl_crystal_size_min 0.12
_refine_diff_density_max 0.272
_refine_diff_density_min -0.275
_refine_ls_extinction_coef 0.010(2)
_refine_ls_extinction_expression Fc^*^=kFc[1+0.001xFc^2^\l^3^/sin(2\q)]^-1/4^
_refine_ls_extinction_method SHELXL
_refine_ls_goodness_of_fit_ref 0.891
_refine_ls_hydrogen_treatment constr
_refine_ls_matrix_type full
_refine_ls_number_parameters 157
_refine_ls_number_reflns 2121
_refine_ls_number_restraints 0
_refine_ls_restrained_S_all 0.891
_refine_ls_R_factor_all 0.1152
_refine_ls_R_factor_gt 0.0511
_refine_ls_shift/su_max 0.001
_refine_ls_shift/su_mean 0.000
_refine_ls_structure_factor_coef Fsqd
_refine_ls_weighting_details 'calc w = 1/[\s^2^(Fo^2^)+(0.0657P)^2^] where P = (Fo^2^+2Fc^2^)/3'
_refine_ls_weighting_scheme calc
_refine_ls_wR_factor_gt 0.1131
_refine_ls_wR_factor_ref 0.1323
_reflns_number_gt 1093
_reflns_number_total 2121
_reflns_threshold_expression I>2\s(I)
_cod_data_source_file rz6067.cif
_cod_data_source_block I
_cod_depositor_comments
;
The following automatic conversions were performed:
'_symmetry_cell_setting' value 'Monoclinic' changed to 'monoclinic'
according to '/home/saulius/struct/CIF-dictionaries/cif_core.dic'
dictionary named 'cif_core.dic' version 2.4.1 from 2010-06-29.

Automatic conversion script
Id: cif_fix_enum 1527 2010-12-29 10:47:43Z saulius 

The following automatic conversions were performed:

'_symmetry_cell_setting' value 'Monoclinic' changed to 'monoclinic'
according to /home/saulius/struct/CIF-dictionaries/cif_core.dic
dictionary named 'cif_core.dic' version 2.4.1 from 2010-06-29.

Automatic conversion script
Id: cif_fix_values 1715 2011-07-08 13:25:40Z adriana 
;
_cod_original_sg_symbol_Hall '-P 2yb c'
_cod_original_sg_symbol_H-M 'P 21/c'
_cod_database_code 2205794
_cod_database_fobs_code 2205794

loop_
_symmetry_equiv_pos_as_xyz
'x, y, z'
'-x, y+1/2, -z+1/2'
'-x, -y, -z'
'x, -y-1/2, z-1/2'

loop_
_atom_site_label
_atom_site_fract_x
_atom_site_fract_y
_atom_site_fract_z
_atom_site_U_iso_or_equiv
_atom_site_adp_type
_atom_site_calc_flag
_atom_site_refinement_flags
_atom_site_occupancy
_atom_site_disorder_assembly
_atom_site_disorder_group
_atom_site_type_symbol
S1 0.31924(5) 0.28114(17) -0.00260(7) 0.0629(4) Uani d . 1 . . S
N1 0.20836(15) 0.3270(4) 0.13803(19) 0.0442(7) Uani d . 1 . . N
N2 0.29989(17) 0.0279(5) 0.1759(2) 0.0571(8) Uani d . 1 . . N
N3 0.36911(17) -0.0680(5) 0.1298(2) 0.0656(9) Uani d . 1 A . N
O1 0.13346(14) 0.6326(4) 0.07519(16) 0.0586(7) Uani d . 1 . . O
C1 0.27508(19) 0.1937(6) 0.1153(2) 0.0471(8) Uani d . 1 . . C
C2 0.2486(2) 0.5138(6) -0.0216(2) 0.0557(9) Uani d . 1 . . C
H2A 0.2755 0.6652 -0.0210 0.067 Uiso calc R 1 . . H
H2B 0.2218 0.4953 -0.0897 0.067 Uiso calc R 1 . . H
C3 0.1897(2) 0.5044(6) 0.0661(2) 0.0481(9) Uani d . 1 . . C
C4 0.15871(18) 0.2904(5) 0.2288(2) 0.0418(8) Uani d . 1 . . C
C5 0.1102(2) 0.0961(6) 0.2333(2) 0.0497(9) Uani d . 1 . . C
H5 0.1113 -0.0168 0.1797 0.060 Uiso calc R 1 . . H
C6 0.0599(2) 0.0696(6) 0.3176(2) 0.0547(9) Uani d . 1 . . C
H6 0.0274 -0.0625 0.3216 0.066 Uiso calc R 1 . . H
C7 0.0576(2) 0.2386(6) 0.3964(3) 0.0554(9) Uani d . 1 . . C
H7 0.0228 0.2220 0.4528 0.066 Uiso calc R 1 . . H
C8 0.1066(2) 0.4308(6) 0.3914(2) 0.0542(9) Uani d . 1 . . C
H8 0.1060 0.5430 0.4453 0.065 Uiso calc R 1 . . H
C9 0.15658(19) 0.4580(5) 0.3070(2) 0.0493(9) Uani d . 1 . . C
H9 0.1890 0.5904 0.3029 0.059 Uiso calc R 1 . . H
C10 0.40233(19) -0.2314(6) 0.1818(3) 0.0544(9) Uani d . 1 . . C
C11 0.4753(2) -0.3370(7) 0.1348(3) 0.0767(12) Uani d . 1 A 1 C
H11A 0.4864 -0.2609 0.0684 0.115 Uiso calc R 1 A 1 H
H11B 0.4670 -0.5026 0.1229 0.115 Uiso calc R 1 A 1 H
H11C 0.5193 -0.3153 0.1829 0.115 Uiso calc R 1 A 1 H
C12 0.3759(2) -0.3273(6) 0.2840(3) 0.0773(12) Uani d . 1 A 2 C
H12A 0.3304 -0.2408 0.3076 0.116 Uiso calc R 1 A 2 H
H12B 0.4179 -0.3133 0.3358 0.116 Uiso calc R 1 A 2 H
H12C 0.3620 -0.4906 0.2754 0.116 Uiso calc R 1 A 2 H

loop_
_atom_site_aniso_label
_atom_site_aniso_U_11
_atom_site_aniso_U_22
_atom_site_aniso_U_33
_atom_site_aniso_U_12
_atom_site_aniso_U_13
_atom_site_aniso_U_23
S1 0.0522(6) 0.0821(7) 0.0547(6) 0.0065(5) 0.0132(5) -0.0037(5)
N1 0.0426(16) 0.0474(16) 0.0426(14) 0.0078(14) 0.0066(13) -0.0027(13)
N2 0.0471(18) 0.068(2) 0.0570(18) 0.0205(16) 0.0090(15) -0.0035(15)
N3 0.0534(19) 0.082(2) 0.0613(19) 0.0294(18) 0.0077(16) -0.0035(16)
O1 0.0628(17) 0.0590(15) 0.0541(14) 0.0205(14) 0.0017(13) 0.0007(11)
C1 0.039(2) 0.055(2) 0.0473(19) 0.0062(18) 0.0006(16) -0.0070(17)
C2 0.054(2) 0.061(2) 0.052(2) -0.0043(19) 0.0046(18) -0.0015(17)
C3 0.050(2) 0.049(2) 0.046(2) -0.0026(19) -0.0010(18) -0.0065(17)
C4 0.0362(19) 0.045(2) 0.0442(18) 0.0081(16) 0.0025(15) -0.0008(16)
C5 0.051(2) 0.049(2) 0.049(2) 0.0062(18) 0.0006(18) -0.0062(16)
C6 0.048(2) 0.055(2) 0.062(2) -0.0063(18) 0.0033(19) 0.0065(18)
C7 0.047(2) 0.067(2) 0.053(2) 0.008(2) 0.0089(17) 0.0077(19)
C8 0.052(2) 0.061(2) 0.051(2) 0.0075(19) 0.0091(19) -0.0109(17)
C9 0.046(2) 0.046(2) 0.055(2) -0.0016(17) 0.0007(18) -0.0113(16)
C10 0.038(2) 0.058(2) 0.067(2) 0.0054(19) -0.0029(19) -0.0129(19)
C11 0.052(2) 0.095(3) 0.083(3) 0.027(2) -0.002(2) -0.013(2)
C12 0.066(3) 0.076(3) 0.090(3) 0.014(2) 0.011(2) 0.015(2)

loop_
_atom_type_symbol
_atom_type_description
_atom_type_scat_dispersion_real
_atom_type_scat_dispersion_imag
_atom_type_scat_source
C C 0.0033 0.0016 'International Tables Vol C Tables 4.2.6.8 and 6.1.1.4'
H H 0.0000 0.0000 'International Tables Vol C Tables 4.2.6.8 and 6.1.1.4'
N N 0.0061 0.0033 'International Tables Vol C Tables 4.2.6.8 and 6.1.1.4'
O O 0.0106 0.0060 'International Tables Vol C Tables 4.2.6.8 and 6.1.1.4'
S S 0.1246 0.1234 'International Tables Vol C Tables 4.2.6.8 and 6.1.1.4'

loop_
_geom_angle_atom_site_label_1
_geom_angle_atom_site_label_2
_geom_angle_atom_site_label_3
_geom_angle
_geom_angle_publ_flag
C1 S1 C2 91.87(15) yes
C3 N1 C1 116.0(3) yes
C3 N1 C4 119.5(2) yes
C1 N1 C4 124.5(3) yes
C1 N2 N3 107.7(3) yes
C10 N3 N2 115.6(3) ?
N2 C1 N1 122.5(3) ?
N2 C1 S1 125.3(2) yes
N1 C1 S1 112.2(2) yes
C3 C2 S1 108.8(2) ?
C3 C2 H2A 109.9 ?
S1 C2 H2A 109.9 ?
C3 C2 H2B 109.9 ?
S1 C2 H2B 109.9 ?
H2A C2 H2B 108.3 ?
O1 C3 N1 123.4(3) ?
O1 C3 C2 125.6(3) ?
N1 C3 C2 111.1(3) ?
C9 C4 C5 120.4(3) ?
C9 C4 N1 119.4(3) ?
C5 C4 N1 120.1(3) ?
C6 C5 C4 119.5(3) ?
C6 C5 H5 120.2 ?
C4 C5 H5 120.2 ?
C5 C6 C7 120.2(3) ?
C5 C6 H6 119.9 ?
C7 C6 H6 119.9 ?
C8 C7 C6 119.8(3) ?
C8 C7 H7 120.1 ?
C6 C7 H7 120.1 ?
C7 C8 C9 120.1(3) ?
C7 C8 H8 119.9 ?
C9 C8 H8 119.9 ?
C4 C9 C8 120.0(3) ?
C4 C9 H9 120.0 ?
C8 C9 H9 120.0 ?
N3 C10 C12 126.0(3) ?
N3 C10 C11 116.8(3) ?
C12 C10 C11 117.2(3) ?
C10 C11 H11A 109.5 ?
C10 C11 H11B 109.5 ?
C10 C11 H11C 109.5 ?
C10 C12 H12A 109.5 ?
C10 C12 H12B 109.5 ?
H12A C12 H12B 109.5 ?
C10 C12 H12C 109.5 ?
H12A C12 H12C 109.5 ?
H12B C12 H12C 109.5 ?

loop_
_geom_bond_atom_site_label_1
_geom_bond_atom_site_label_2
_geom_bond_distance
_geom_bond_publ_flag
S1 C1 1.739(3) yes
S1 C2 1.790(3) yes
N1 C3 1.386(4) yes
N1 C1 1.387(4) yes
N1 C4 1.439(4) ?
N2 C1 1.277(4) yes
N2 N3 1.418(4) yes
N3 C10 1.261(4) yes
O1 C3 1.200(4) ?
C2 C3 1.495(4) ?
C2 H2A 0.9700 ?
C2 H2B 0.9700 ?
C4 C9 1.368(4) ?
C4 C5 1.373(4) ?
C5 C6 1.373(4) ?
C5 H5 0.9300 ?
C6 C7 1.379(4) ?
C6 H6 0.9300 ?
C7 C8 1.369(4) ?
C7 H7 0.9300 ?
C8 C9 1.372(4) ?
C8 H8 0.9300 ?
C9 H9 0.9300 ?
C10 C12 1.471(4) ?
C10 C11 1.496(4) ?
C11 H11A 0.9600 ?
C11 H11B 0.9600 ?
C11 H11C 0.9600 ?
C12 H12A 0.9600 ?
C12 H12B 0.9600 ?
C12 H12C 0.9600 ?

loop_
_geom_hbond_atom_site_label_D
_geom_hbond_atom_site_label_H
_geom_hbond_atom_site_label_A
_geom_hbond_site_symmetry_A
_geom_hbond_distance_DH
_geom_hbond_distance_HA
_geom_hbond_distance_DA
_geom_hbond_angle_DHA
_geom_hbond_publ_flag
C12 H12A N2 1 0.96 2.30 2.739(5) 106.7 yes
C5 H5 O1 1_545 0.93 2.41 3.321(4) 165.0 yes
C8 H8 O1 4_576 0.93 2.50 3.413(4) 167.6 yes

loop_
_geom_torsion_atom_site_label_1
_geom_torsion_atom_site_label_2
_geom_torsion_atom_site_label_3
_geom_torsion_atom_site_label_4
_geom_torsion
C1 N2 N3 C10 178.3(3)
N3 N2 C1 N1 -179.3(3)
N3 N2 C1 S1 0.3(4)
C3 N1 C1 N2 178.6(3)
C4 N1 C1 N2 -2.0(5)
C3 N1 C1 S1 -1.1(3)
C4 N1 C1 S1 178.3(2)
C2 S1 C1 N2 -177.5(3)
C2 S1 C1 N1 2.1(2)
C1 S1 C2 C3 -2.6(2)
C1 N1 C3 O1 179.6(3)
C4 N1 C3 O1 0.2(5)
C1 N1 C3 C2 -0.9(4)
C4 N1 C3 C2 179.7(3)
S1 C2 C3 O1 -178.1(3)
S1 C2 C3 N1 2.4(3)
C3 N1 C4 C9 -68.0(4)
C1 N1 C4 C9 112.7(3)
C3 N1 C4 C5 107.8(3)
C1 N1 C4 C5 -71.5(4)
C9 C4 C5 C6 -0.7(5)
N1 C4 C5 C6 -176.5(3)
C4 C5 C6 C7 0.8(5)
C5 C6 C7 C8 -1.2(5)
C6 C7 C8 C9 1.5(5)
C5 C4 C9 C8 1.0(5)
N1 C4 C9 C8 176.8(3)
C7 C8 C9 C4 -1.4(5)
N2 N3 C10 C12 -0.2(5)
N2 N3 C10 C11 179.7(3)

loop_
_cod_related_entry_id
_cod_related_entry_database
_cod_related_entry_code
1 ChemSpider 21173368
